data_4063669
loop_
_publ_author_name
'Fischer, Reinald'
'Langer, Jens'
'Krieck, Sven'
'G\"orls, Helmar'
'Westerhausen, Matthias'

_publ_section_title
;
 Coordination Behavior of Calcocene and Its Use as a Synthon for
 Heteroleptic Organocalcium Compounds
;
_journal_issue 6
_journal_name_full Organometallics
_journal_page_first 1359
_journal_paper_doi 10.1021/om100806f
_journal_volume 30
_journal_year 2011
_chemical_formula_moiety 'C15 H25 Ca O5, C19 H23 Ca O '
_chemical_formula_sum 'C34 H48 Ca2 O6'
_chemical_formula_weight 632.88
_space_group_IT_number 2
_symmetry_cell_setting triclinic
_symmetry_space_group_name_Hall '-P 1'
_symmetry_space_group_name_H-M 'P -1'
_atom_sites_solution_hydrogens geom
_atom_sites_solution_primary direct
_atom_sites_solution_secondary difmap
_audit_creation_method SHELXL-97
_cell_angle_alpha 66.436(3)
_cell_angle_beta 76.088(4)
_cell_angle_gamma 88.291(4)
_cell_formula_units_Z 2
_cell_length_a 8.3531(4)
_cell_length_b 14.9282(9)
_cell_length_c 15.4448(9)
_cell_measurement_reflns_used 12357
_cell_measurement_temperature 183(2)
_cell_measurement_theta_max 27.48
_cell_measurement_theta_min 2.50
_cell_volume 1708.77(17)
_computing_cell_refinement DENZO
_computing_data_collection COLLECT
_computing_data_reduction DENZO
_computing_molecular_graphics SHELXTL/PC
_computing_publication_material SHELXL-97
_computing_structure_refinement 'SHELXL-97 (Sheldrick, 1997)'
_computing_structure_solution 'SHELXS-97 (Sheldrick, 1990)'
_diffrn_ambient_temperature 183(2)
_diffrn_measured_fraction_theta_full 0.991
_diffrn_measured_fraction_theta_max 0.991
_diffrn_measurement_device_type KappaPC
_diffrn_measurement_method 'phi- + omega-scan'
_diffrn_radiation_monochromator graphite
_diffrn_radiation_source 'fine-focus sealed tube'
_diffrn_radiation_type MoK\a
_diffrn_radiation_wavelength 0.71073
_diffrn_reflns_av_R_equivalents 0.0611
_diffrn_reflns_av_sigmaI/netI 0.1569
_diffrn_reflns_limit_h_max 10
_diffrn_reflns_limit_h_min -10
_diffrn_reflns_limit_k_max 19
_diffrn_reflns_limit_k_min -18
_diffrn_reflns_limit_l_max 20
_diffrn_reflns_limit_l_min -16
_diffrn_reflns_number 12357
_diffrn_reflns_theta_full 27.48
_diffrn_reflns_theta_max 27.48
_diffrn_reflns_theta_min 2.50
_exptl_absorpt_coefficient_mu 0.374
_exptl_absorpt_correction_type none
_exptl_crystal_colour colourless
_exptl_crystal_density_diffrn 1.230
_exptl_crystal_density_method 'not measured'
_exptl_crystal_description prism
_exptl_crystal_F_000 680
_exptl_crystal_size_max 0.05
_exptl_crystal_size_mid 0.04
_exptl_crystal_size_min 0.04
_refine_diff_density_max 0.388
_refine_diff_density_min -0.290
_refine_diff_density_rms 0.061
_refine_ls_extinction_method none
_refine_ls_goodness_of_fit_ref 0.950
_refine_ls_hydrogen_treatment constr
_refine_ls_matrix_type full
_refine_ls_number_parameters 379
_refine_ls_number_reflns 7750
_refine_ls_number_restraints 0
_refine_ls_restrained_S_all 0.950
_refine_ls_R_factor_all 0.1646
_refine_ls_R_factor_gt 0.0637
_refine_ls_shift/su_max 0.000
_refine_ls_shift/su_mean 0.000
_refine_ls_structure_factor_coef Fsqd
_refine_ls_weighting_details 'calc w=1/[\s^2^(Fo^2^)+(0.0581P)^2^+0.0000P] where P=(Fo^2^+2Fc^2^)/3'
_refine_ls_weighting_scheme calc
_refine_ls_wR_factor_gt 0.1170
_refine_ls_wR_factor_ref 0.1495
_reflns_number_gt 3798
_reflns_number_total 7750
_reflns_threshold_expression >2sigma(I)
_cod_data_source_file om100806f_si_001.cif
_cod_data_source_block FO3913
_cod_original_cell_volume 1708.78(16)
_cod_database_code 4063669

loop_
_symmetry_equiv_pos_as_xyz
'x, y, z'
'-x, -y, -z'

loop_
_atom_site_label
_atom_site_type_symbol
_atom_site_fract_x
_atom_site_fract_y
_atom_site_fract_z
_atom_site_U_iso_or_equiv
_atom_site_adp_type
_atom_site_occupancy
_atom_site_symmetry_multiplicity
_atom_site_calc_flag
_atom_site_refinement_flags
Ca1 Ca 0.51449(7) 0.65739(5) 0.26612(5) 0.02876(19) Uani 1 1 d .
O1 O 0.3842(3) 0.50457(18) 0.27879(19) 0.0482(7) Uani 1 1 d .
O2 O 0.2254(2) 0.63058(19) 0.34458(17) 0.0427(6) Uani 1 1 d .
O3 O 0.3952(3) 0.79070(18) 0.31078(17) 0.0416(6) Uani 1 1 d .
O4 O 0.5400(3) 0.81249(19) 0.12566(17) 0.0463(6) Uani 1 1 d .
O5 O 0.5685(3) 0.6405(2) 0.11218(18) 0.0542(7) Uani 1 1 d .
C1 C 0.7102(4) 0.5356(3) 0.3624(3) 0.0484(10) Uani 1 1 d .
H1A H 0.6912 0.4626 0.3935 0.058 Uiso 1 1 calc R
C2 C 0.6687(4) 0.5966(3) 0.4102(3) 0.0448(10) Uani 1 1 d .
H2A H 0.6130 0.5747 0.4811 0.054 Uiso 1 1 calc R
C3 C 0.7441(4) 0.6903(3) 0.3490(3) 0.0412(9) Uani 1 1 d .
H3A H 0.7498 0.7461 0.3686 0.049 Uiso 1 1 calc R
C4 C 0.8342(4) 0.6865(3) 0.2616(3) 0.0459(10) Uani 1 1 d .
H4A H 0.9153 0.7392 0.2084 0.055 Uiso 1 1 calc R
C5 C 0.8126(4) 0.5900(3) 0.2699(3) 0.0521(11) Uani 1 1 d .
H5A H 0.8781 0.5622 0.2243 0.062 Uiso 1 1 calc R
C6 C 0.2063(4) 0.5050(3) 0.2930(3) 0.0542(11) Uani 1 1 d .
H6A H 0.1573 0.4387 0.3102 0.065 Uiso 1 1 calc R
H6B H 0.1778 0.5510 0.2328 0.065 Uiso 1 1 calc R
C7 C 0.1435(4) 0.5367(3) 0.3736(3) 0.0492(11) Uani 1 1 d .
H7A H 0.0223 0.5412 0.3850 0.059 Uiso 1 1 calc R
H7B H 0.1681 0.4892 0.4345 0.059 Uiso 1 1 calc R
C8 C 0.1549(4) 0.6849(3) 0.4006(3) 0.0521(11) Uani 1 1 d .
H8A H 0.1897 0.6613 0.4625 0.063 Uiso 1 1 calc R
H8B H 0.0327 0.6780 0.4160 0.063 Uiso 1 1 calc R
C9 C 0.2175(4) 0.7893(3) 0.3389(3) 0.0563(11) Uani 1 1 d .
H9A H 0.1726 0.8150 0.2804 0.068 Uiso 1 1 calc R
H9B H 0.1835 0.8303 0.3762 0.068 Uiso 1 1 calc R
C10 C 0.4732(5) 0.8842(3) 0.2389(3) 0.0547(11) Uani 1 1 d .
H10A H 0.5898 0.8895 0.2413 0.066 Uiso 1 1 calc R
H10B H 0.4159 0.9374 0.2535 0.066 Uiso 1 1 calc R
C11 C 0.4673(5) 0.8953(3) 0.1394(3) 0.0547(11) Uani 1 1 d .
H11A H 0.3515 0.8972 0.1339 0.066 Uiso 1 1 calc R
H11B H 0.5300 0.9568 0.0894 0.066 Uiso 1 1 calc R
C12 C 0.5266(5) 0.8100(3) 0.0351(3) 0.0603(12) Uani 1 1 d .
H12A H 0.5729 0.8726 -0.0204 0.072 Uiso 1 1 calc R
H12B H 0.4093 0.7991 0.0369 0.072 Uiso 1 1 calc R
C13 C 0.6211(5) 0.7285(4) 0.0251(3) 0.0624(12) Uani 1 1 d .
H13A H 0.6039 0.7180 -0.0315 0.075 Uiso 1 1 calc R
H13B H 0.7405 0.7449 0.0133 0.075 Uiso 1 1 calc R
C14 C 0.4905(5) 0.5630(3) 0.1035(3) 0.0621(13) Uani 1 1 d .
H14A H 0.5613 0.5460 0.0517 0.075 Uiso 1 1 calc R
H14B H 0.3833 0.5817 0.0872 0.075 Uiso 1 1 calc R
C15 C 0.4648(5) 0.4787(3) 0.2002(4) 0.0649(14) Uani 1 1 d .
H15A H 0.3973 0.4250 0.2008 0.078 Uiso 1 1 calc R
H15B H 0.5733 0.4542 0.2100 0.078 Uiso 1 1 calc R
Ca2 Ca 1.08985(7) 0.82394(5) -0.22179(5) 0.0357(2) Uani 1 1 d .
O6 O 1.3350(3) 0.85458(19) -0.36497(17) 0.0458(7) Uani 1 1 d .
C16 C 1.1158(5) 0.8069(4) -0.0324(3) 0.0629(13) Uani 1 1 d .
H16A H 1.0235 0.8140 0.0188 0.076 Uiso 1 1 calc R
C17 C 1.1635(5) 0.7177(4) -0.0371(3) 0.0640(13) Uani 1 1 d .
H17A H 1.1142 0.6510 0.0113 0.077 Uiso 1 1 calc R
C18 C 1.3129(5) 0.7383(3) -0.1106(3) 0.0562(11) Uani 1 1 d .
H18A H 1.3907 0.6888 -0.1200 0.067 Uiso 1 1 calc R
C19 C 1.3524(5) 0.8393(3) -0.1480(3) 0.0527(11) Uani 1 1 d .
H19A H 1.4635 0.8724 -0.1889 0.063 Uiso 1 1 calc R
C20 C 1.2326(5) 0.8814(4) -0.1005(3) 0.0599(12) Uani 1 1 d .
H20A H 1.2415 0.9495 -0.1040 0.072 Uiso 1 1 calc R
C21 C 0.8987(5) 0.6429(3) -0.1426(4) 0.0592(12) Uani 1 1 d .
H21A H 0.8399 0.6070 -0.0724 0.071 Uiso 1 1 calc R
C22 C 1.0502(5) 0.6208(3) -0.1878(4) 0.0697(14) Uani 1 1 d .
H22A H 1.1188 0.5681 -0.1547 0.084 Uiso 1 1 calc R
C23 C 1.0757(5) 0.6717(4) -0.2879(4) 0.0723(15) Uani 1 1 d .
H23A H 1.1638 0.6605 -0.3386 0.087 Uiso 1 1 calc R
C24 C 0.9381(5) 0.7266(3) -0.3052(3) 0.0628(13) Uani 1 1 d .
H24A H 0.9101 0.7579 -0.3698 0.075 Uiso 1 1 calc R
C25 C 0.8279(4) 0.7080(3) -0.2142(3) 0.0521(11) Uani 1 1 d .
H25A H 0.7094 0.7236 -0.2040 0.063 Uiso 1 1 calc R
C26 C 0.9339(6) 0.9839(3) -0.2014(3) 0.0648(13) Uani 1 1 d .
H26A H 0.9087 0.9970 -0.1410 0.078 Uiso 1 1 calc R
C27 C 1.0661(5) 1.0295(3) -0.2841(5) 0.0781(17) Uani 1 1 d .
H27A H 1.1537 1.0777 -0.2909 0.094 Uiso 1 1 calc R
C28 C 1.0310(5) 1.0127(3) -0.3599(3) 0.0672(13) Uani 1 1 d .
H28A H 1.0928 1.0447 -0.4301 0.081 Uiso 1 1 calc R
C29 C 0.8835(5) 0.9592(3) -0.3257(3) 0.0573(11) Uani 1 1 d .
H29A H 0.8187 0.9469 -0.3670 0.069 Uiso 1 1 calc R
C30 C 0.8253(4) 0.9403(3) -0.2296(3) 0.0542(11) Uani 1 1 d .
H30A H 0.7089 0.9159 -0.1914 0.065 Uiso 1 1 calc R
C31 C 1.4850(5) 0.8073(4) -0.3579(3) 0.0749(15) Uani 1 1 d .
H31A H 1.4626 0.7426 -0.3020 0.090 Uiso 1 1 calc R
H31B H 1.5640 0.8474 -0.3469 0.090 Uiso 1 1 calc R
C32 C 1.5560(7) 0.7950(5) -0.4480(4) 0.0944(18) Uani 1 1 d .
H32A H 1.5304 0.7274 -0.4400 0.113 Uiso 1 1 calc R
H32B H 1.6776 0.8089 -0.4678 0.113 Uiso 1 1 calc R
C33 C 1.4773(6) 0.8671(5) -0.5217(4) 0.100(2) Uani 1 1 d .
H33A H 1.5490 0.9287 -0.5596 0.120 Uiso 1 1 calc R
H33B H 1.4565 0.8401 -0.5673 0.120 Uiso 1 1 calc R
C34 C 1.3195(5) 0.8848(4) -0.4642(3) 0.0717(14) Uani 1 1 d .
H34A H 1.2989 0.9552 -0.4918 0.086 Uiso 1 1 calc R
H34B H 1.2262 0.8464 -0.4655 0.086 Uiso 1 1 calc R

loop_
_atom_site_aniso_label
_atom_site_aniso_U_11
_atom_site_aniso_U_22
_atom_site_aniso_U_33
_atom_site_aniso_U_23
_atom_site_aniso_U_13
_atom_site_aniso_U_12
Ca1 0.0232(3) 0.0297(4) 0.0348(4) -0.0120(3) -0.0117(3) 0.0039(3)
O1 0.0313(12) 0.0424(16) 0.0771(19) -0.0267(15) -0.0202(12) 0.0028(11)
O2 0.0265(12) 0.0542(18) 0.0493(15) -0.0249(14) -0.0054(10) 0.0001(11)
O3 0.0378(13) 0.0417(16) 0.0529(15) -0.0233(13) -0.0187(11) 0.0139(11)
O4 0.0593(15) 0.0433(17) 0.0379(15) -0.0144(13) -0.0188(12) 0.0072(13)
O5 0.0745(18) 0.0515(19) 0.0480(16) -0.0256(15) -0.0260(14) 0.0058(14)
C1 0.043(2) 0.032(2) 0.070(3) -0.009(2) -0.034(2) 0.0093(17)
C2 0.0348(19) 0.063(3) 0.033(2) -0.012(2) -0.0167(16) 0.0061(18)
C3 0.0388(19) 0.045(3) 0.055(2) -0.026(2) -0.0283(18) 0.0083(17)
C4 0.0243(17) 0.061(3) 0.040(2) -0.006(2) -0.0123(15) -0.0061(17)
C5 0.0283(19) 0.084(4) 0.067(3) -0.048(3) -0.0254(18) 0.025(2)
C6 0.0286(19) 0.050(3) 0.086(3) -0.026(2) -0.0198(19) -0.0056(17)
C7 0.0254(18) 0.055(3) 0.049(2) -0.001(2) -0.0102(16) -0.0083(17)
C8 0.0296(18) 0.082(3) 0.055(2) -0.039(3) -0.0095(17) 0.013(2)
C9 0.038(2) 0.074(3) 0.078(3) -0.049(3) -0.023(2) 0.026(2)
C10 0.073(3) 0.031(2) 0.071(3) -0.024(2) -0.032(2) 0.014(2)
C11 0.074(3) 0.030(2) 0.058(3) -0.011(2) -0.028(2) 0.011(2)
C12 0.075(3) 0.065(3) 0.037(2) -0.013(2) -0.022(2) 0.007(2)
C13 0.069(3) 0.077(4) 0.038(2) -0.020(2) -0.014(2) 0.014(2)
C14 0.054(2) 0.080(4) 0.076(3) -0.053(3) -0.020(2) 0.006(2)
C15 0.044(2) 0.059(3) 0.119(4) -0.064(3) -0.021(2) 0.007(2)
Ca2 0.0264(3) 0.0369(5) 0.0488(5) -0.0207(4) -0.0126(3) 0.0045(3)
O6 0.0338(12) 0.0602(19) 0.0481(15) -0.0262(14) -0.0115(11) 0.0091(12)
C16 0.045(2) 0.098(4) 0.052(3) -0.034(3) -0.017(2) 0.011(2)
C17 0.056(3) 0.070(4) 0.050(3) -0.003(2) -0.022(2) -0.007(2)
C18 0.049(2) 0.068(3) 0.054(3) -0.020(2) -0.027(2) 0.020(2)
C19 0.036(2) 0.069(3) 0.053(3) -0.019(2) -0.0203(18) -0.002(2)
C20 0.050(2) 0.077(3) 0.067(3) -0.034(3) -0.032(2) 0.004(2)
C21 0.042(2) 0.043(3) 0.092(3) -0.031(3) -0.009(2) -0.004(2)
C22 0.045(2) 0.047(3) 0.124(5) -0.046(3) -0.012(3) 0.004(2)
C23 0.051(3) 0.065(4) 0.120(5) -0.069(3) 0.001(3) -0.007(2)
C24 0.064(3) 0.058(3) 0.089(3) -0.048(3) -0.024(3) -0.008(2)
C25 0.036(2) 0.043(3) 0.086(3) -0.034(2) -0.017(2) 0.0016(18)
C26 0.089(3) 0.062(3) 0.075(3) -0.047(3) -0.047(3) 0.048(3)
C27 0.050(3) 0.033(3) 0.155(5) -0.027(3) -0.052(3) 0.007(2)
C28 0.062(3) 0.050(3) 0.063(3) -0.005(3) -0.001(2) 0.022(2)
C29 0.072(3) 0.048(3) 0.068(3) -0.027(2) -0.043(2) 0.022(2)
C30 0.035(2) 0.052(3) 0.067(3) -0.017(2) -0.0097(19) 0.0160(18)
C31 0.048(2) 0.104(4) 0.065(3) -0.029(3) -0.011(2) 0.029(2)
C32 0.084(4) 0.117(5) 0.084(4) -0.056(4) -0.003(3) 0.034(3)
C33 0.077(3) 0.178(7) 0.079(4) -0.086(4) -0.019(3) 0.024(4)
C34 0.067(3) 0.105(4) 0.045(3) -0.031(3) -0.018(2) 0.016(3)

loop_
_atom_type_symbol
_atom_type_description
_atom_type_scat_dispersion_real
_atom_type_scat_dispersion_imag
_atom_type_scat_source
C C 0.0033 0.0016 'International Tables Vol C Tables 4.2.6.8 and 6.1.1.4'
H H 0.0000 0.0000 'International Tables Vol C Tables 4.2.6.8 and 6.1.1.4'
O O 0.0106 0.0060 'International Tables Vol C Tables 4.2.6.8 and 6.1.1.4'
Ca Ca 0.2262 0.3064 'International Tables Vol C Tables 4.2.6.8 and 6.1.1.4'

loop_
_geom_angle_atom_site_label_1
_geom_angle_atom_site_label_2
_geom_angle_atom_site_label_3
_geom_angle
O2 Ca1 O5 111.09(8)
O2 Ca1 O4 104.45(9)
O5 Ca1 O4 66.38(9)
O2 Ca1 O3 65.17(8)
O5 Ca1 O3 130.41(9)
O4 Ca1 O3 67.31(8)
O2 Ca1 O1 66.19(8)
O5 Ca1 O1 66.52(9)
O4 Ca1 O1 123.22(9)
O3 Ca1 O1 131.23(8)
O2 Ca1 C1 116.34(11)
O5 Ca1 C1 104.16(12)
O4 Ca1 C1 138.32(10)
O3 Ca1 C1 122.12(11)
O1 Ca1 C1 83.02(10)
O2 Ca1 C5 146.35(12)
O5 Ca1 C5 83.42(11)
O4 Ca1 C5 109.20(11)
O3 Ca1 C5 128.63(10)
O1 Ca1 C5 94.96(11)
C1 Ca1 C5 30.55(11)
O2 Ca1 C2 105.56(10)
O5 Ca1 C2 132.34(11)
O4 Ca1 C2 131.29(10)
O3 Ca1 C2 92.18(11)
O1 Ca1 C2 103.82(11)
C1 Ca1 C2 29.95(11)
C5 Ca1 C2 49.91(12)
O2 Ca1 C4 152.57(10)
O5 Ca1 C4 96.11(10)
O4 Ca1 C4 89.33(10)
O3 Ca1 C4 100.15(11)
O1 Ca1 C4 125.41(11)
C1 Ca1 C4 50.10(11)
C5 Ca1 C4 30.45(12)
C2 Ca1 C4 49.74(10)
O2 Ca1 C3 122.64(10)
O5 Ca1 C3 126.16(10)
O4 Ca1 C3 101.17(10)
O3 Ca1 C3 79.50(10)
O1 Ca1 C3 132.08(11)
C1 Ca1 C3 49.83(12)
C5 Ca1 C3 49.99(12)
C2 Ca1 C3 30.16(11)
C4 Ca1 C3 30.05(10)
C15 O1 C6 113.3(3)
C15 O1 Ca1 111.7(2)
C6 O1 Ca1 113.3(2)
C8 O2 C7 115.7(3)
C8 O2 Ca1 119.35(19)
C7 O2 Ca1 119.0(2)
C9 O3 C10 113.4(3)
C9 O3 Ca1 117.5(2)
C10 O3 Ca1 110.4(2)
C11 O4 C12 112.0(3)
C11 O4 Ca1 119.1(2)
C12 O4 Ca1 117.8(2)
C14 O5 C13 116.9(3)
C14 O5 Ca1 121.3(2)
C13 O5 Ca1 116.8(2)
C2 C1 C5 108.4(3)
C2 C1 Ca1 75.9(2)
C5 C1 Ca1 75.3(2)
C2 C1 H1A 125.2
C5 C1 H1A 125.2
Ca1 C1 H1A 125.2
C1 C2 C3 108.8(3)
C1 C2 Ca1 74.2(2)
C3 C2 Ca1 76.15(19)
C1 C2 H2A 125.1
C3 C2 H2A 125.1
Ca1 C2 H2A 125.1
C2 C3 C4 107.6(3)
C2 C3 Ca1 73.69(18)
C4 C3 Ca1 74.86(18)
C2 C3 H3A 125.7
C4 C3 H3A 125.7
Ca1 C3 H3A 125.7
C3 C4 C5 107.6(3)
C3 C4 Ca1 75.09(18)
C5 C4 Ca1 73.39(18)
C3 C4 H4A 125.7
C5 C4 H4A 125.7
Ca1 C4 H4A 125.7
C1 C5 C4 107.5(3)
C1 C5 Ca1 74.2(2)
C4 C5 Ca1 76.2(2)
C1 C5 H5A 125.6
C4 C5 H5A 125.6
Ca1 C5 H5A 125.6
O1 C6 C7 106.5(3)
O1 C6 H6A 110.4
C7 C6 H6A 110.4
O1 C6 H6B 110.4
C7 C6 H6B 110.4
H6A C6 H6B 108.6
O2 C7 C6 106.7(3)
O2 C7 H7A 110.4
C6 C7 H7A 110.4
O2 C7 H7B 110.4
C6 C7 H7B 110.4
H7A C7 H7B 108.6
O2 C8 C9 106.0(3)
O2 C8 H8A 110.5
C9 C8 H8A 110.5
O2 C8 H8B 110.5
C9 C8 H8B 110.5
H8A C8 H8B 108.7
O3 C9 C8 106.7(3)
O3 C9 H9A 110.4
C8 C9 H9A 110.4
O3 C9 H9B 110.4
C8 C9 H9B 110.4
H9A C9 H9B 108.6
O3 C10 C11 110.4(3)
O3 C10 H10A 109.6
C11 C10 H10A 109.6
O3 C10 H10B 109.6
C11 C10 H10B 109.6
H10A C10 H10B 108.1
O4 C11 C10 106.9(3)
O4 C11 H11A 110.3
C10 C11 H11A 110.3
O4 C11 H11B 110.3
C10 C11 H11B 110.3
H11A C11 H11B 108.6
O4 C12 C13 106.4(4)
O4 C12 H12A 110.5
C13 C12 H12A 110.5
O4 C12 H12B 110.5
C13 C12 H12B 110.5
H12A C12 H12B 108.6
O5 C13 C12 110.1(3)
O5 C13 H13A 109.6
C12 C13 H13A 109.6
O5 C13 H13B 109.6
C12 C13 H13B 109.6
H13A C13 H13B 108.2
O5 C14 C15 105.9(3)
O5 C14 H14A 110.5
C15 C14 H14A 110.5
O5 C14 H14B 110.5
C15 C14 H14B 110.5
H14A C14 H14B 108.7
O1 C15 C14 112.3(4)
O1 C15 H15A 109.1
C14 C15 H15A 109.1
O1 C15 H15B 109.1
C14 C15 H15B 109.1
H15A C15 H15B 107.9
O6 Ca2 C19 77.39(10)
O6 Ca2 C30 123.31(11)
C19 Ca2 C30 124.99(14)
O6 Ca2 C18 84.43(10)
C19 Ca2 C18 29.31(12)
C30 Ca2 C18 142.37(13)
O6 Ca2 C26 118.56(13)
C19 Ca2 C26 96.55(14)
C30 Ca2 C26 28.70(11)
C18 Ca2 C26 118.47(13)
O6 Ca2 C25 114.36(10)
C19 Ca2 C25 148.02(14)
C30 Ca2 C25 75.09(12)
C18 Ca2 C25 119.28(13)
C26 Ca2 C25 102.28(13)
O6 Ca2 C24 85.33(11)
C19 Ca2 C24 147.65(15)
C30 Ca2 C24 87.36(14)
C18 Ca2 C24 122.79(14)
C26 Ca2 C24 115.77(14)
C25 Ca2 C24 29.28(11)
O6 Ca2 C21 117.81(11)
C19 Ca2 C21 119.34(14)
C30 Ca2 C21 96.18(12)
C18 Ca2 C21 90.74(14)
C26 Ca2 C21 117.83(14)
C25 Ca2 C21 28.69(12)
C24 Ca2 C21 47.35(14)
O6 Ca2 C27 89.58(14)
C19 Ca2 C27 89.12(14)
C30 Ca2 C27 46.85(11)
C18 Ca2 C27 117.84(14)
C26 Ca2 C27 29.01(13)
C25 Ca2 C27 119.31(12)
C24 Ca2 C27 118.20(15)
C21 Ca2 C27 143.03(12)
O6 Ca2 C20 101.00(10)
C19 Ca2 C20 28.52(11)
C30 Ca2 C20 98.29(14)
C18 Ca2 C20 47.72(13)
C26 Ca2 C20 71.26(13)
C25 Ca2 C20 141.60(13)
C24 Ca2 C20 167.06(14)
C21 Ca2 C20 120.10(14)
C27 Ca2 C20 73.47(15)
O6 Ca2 C29 97.25(11)
C19 Ca2 C29 135.02(13)
C30 Ca2 C29 27.91(11)
C18 Ca2 C29 163.46(13)
C26 Ca2 C29 46.56(12)
C25 Ca2 C29 75.08(13)
C24 Ca2 C29 73.74(14)
C21 Ca2 C29 102.82(13)
C27 Ca2 C29 45.94(12)
C20 Ca2 C29 116.12(13)
O6 Ca2 C23 72.05(11)
C19 Ca2 C23 118.82(15)
C30 Ca2 C23 116.12(14)
C18 Ca2 C23 95.32(16)
C26 Ca2 C23 144.61(14)
C25 Ca2 C23 47.55(12)
C24 Ca2 C23 28.85(13)
C21 Ca2 C23 46.68(13)
C27 Ca2 C23 140.58(18)
C20 Ca2 C23 143.01(16)
C29 Ca2 C23 100.86(15)
C31 O6 C34 108.0(3)
C31 O6 Ca2 123.9(2)
C34 O6 Ca2 123.0(2)
C20 C16 C17 108.9(4)
C20 C16 Ca2 74.0(2)
C17 C16 Ca2 74.7(2)
C20 C16 H16A 125.2
C17 C16 H16A 125.2
Ca2 C16 H16A 125.2
C16 C17 C18 107.2(4)
C16 C17 Ca2 77.1(3)
C18 C17 Ca2 72.0(2)
C16 C17 H17A 125.8
C18 C17 H17A 125.8
Ca2 C17 H17A 125.8
C19 C18 C17 106.8(4)
C19 C18 Ca2 74.7(2)
C17 C18 Ca2 79.0(2)
C19 C18 H18A 125.5
C17 C18 H18A 125.5
Ca2 C18 H18A 125.5
C20 C19 C18 109.6(4)
C20 C19 Ca2 79.2(2)
C18 C19 Ca2 76.0(2)
C20 C19 H19A 124.3
C18 C19 H19A 124.3
Ca2 C19 H19A 124.3
C19 C20 C16 107.5(4)
C19 C20 Ca2 72.3(2)
C16 C20 Ca2 78.0(2)
C19 C20 H20A 125.6
C16 C20 H20A 125.6
Ca2 C20 H20A 125.6
C22 C21 C25 108.6(4)
C22 C21 Ca2 77.8(2)
C25 C21 Ca2 73.6(2)
C22 C21 H21A 125.1
C25 C21 H21A 125.1
Ca2 C21 H21A 125.1
C23 C22 C21 108.4(5)
C23 C22 Ca2 75.1(3)
C21 C22 Ca2 74.1(2)
C23 C22 H22A 125.4
C21 C22 H22A 125.4
Ca2 C22 H22A 125.4
C22 C23 C24 107.8(4)
C22 C23 Ca2 76.9(3)
C24 C23 Ca2 72.9(2)
C22 C23 H23A 125.6
C24 C23 H23A 125.6
Ca2 C23 H23A 125.6
C25 C24 C23 107.7(4)
C25 C24 Ca2 75.1(2)
C23 C24 Ca2 78.2(2)
C25 C24 H24A 125.2
C23 C24 H24A 125.2
Ca2 C24 H24A 125.2
C21 C25 C24 107.4(4)
C21 C25 Ca2 77.7(2)
C24 C25 Ca2 75.60(19)
C21 C25 H25A 125.3
C24 C25 H25A 125.3
Ca2 C25 H25A 125.3
C30 C26 C27 106.5(4)
C30 C26 Ca2 75.2(2)
C27 C26 Ca2 78.0(3)
C30 C26 H26A 125.7
C27 C26 H26A 125.7
Ca2 C26 H26A 125.7
C28 C27 C26 107.2(3)
C28 C27 Ca2 77.9(3)
C26 C27 Ca2 73.0(2)
C28 C27 H27A 125.7
C26 C27 H27A 125.7
Ca2 C27 H27A 125.7
C29 C28 C27 108.2(4)
C29 C28 Ca2 74.9(3)
C27 C28 Ca2 74.1(3)
C29 C28 H28A 125.5
C27 C28 H28A 125.5
Ca2 C28 H28A 125.5
C30 C29 C28 108.9(4)
C30 C29 Ca2 72.4(2)
C28 C29 Ca2 77.7(3)
C30 C29 H29A 125.1
C28 C29 H29A 125.1
Ca2 C29 H29A 125.1
C29 C30 C26 109.2(4)
C29 C30 Ca2 79.7(2)
C26 C30 Ca2 76.1(2)
C29 C30 H30A 124.3
C26 C30 H30A 124.3
Ca2 C30 H30A 124.3
O6 C31 C32 109.2(4)
O6 C31 H31A 109.8
C32 C31 H31A 109.8
O6 C31 H31B 109.8
C32 C31 H31B 109.8
H31A C31 H31B 108.3
C31 C32 C33 104.9(4)
C31 C32 H32A 110.8
C33 C32 H32A 110.8
C31 C32 H32B 110.8
C33 C32 H32B 110.8
H32A C32 H32B 108.8
C34 C33 C32 105.1(4)
C34 C33 H33A 110.7
C32 C33 H33A 110.7
C34 C33 H33B 110.7
C32 C33 H33B 110.7
H33A C33 H33B 108.8
O6 C34 C33 107.1(4)
O6 C34 H34A 110.3
C33 C34 H34A 110.3
O6 C34 H34B 110.3
C33 C34 H34B 110.3
H34A C34 H34B 108.5

loop_
_geom_bond_atom_site_label_1
_geom_bond_atom_site_label_2
_geom_bond_distance
Ca1 O2 2.392(2)
Ca1 O5 2.424(2)
Ca1 O4 2.430(3)
Ca1 O3 2.465(2)
Ca1 O1 2.473(2)
Ca1 C1 2.649(4)
Ca1 C5 2.663(3)
Ca1 C2 2.670(3)
Ca1 C4 2.699(3)
Ca1 C3 2.701(3)
O1 C15 1.429(5)
O1 C6 1.449(4)
O2 C8 1.429(4)
O2 C7 1.429(4)
O3 C9 1.441(4)
O3 C10 1.440(4)
O4 C11 1.430(5)
O4 C12 1.444(4)
O5 C14 1.411(4)
O5 C13 1.437(5)
C1 C2 1.375(5)
C1 C5 1.400(5)
C1 H1A 1.0000
C2 C3 1.398(5)
C2 H2A 1.0000
C3 C4 1.400(5)
C3 H3A 1.0000
C4 C5 1.408(5)
C4 H4A 1.0000
C5 H5A 1.0000
C6 C7 1.479(5)
C6 H6A 0.9900
C6 H6B 0.9900
C7 H7A 0.9900
C7 H7B 0.9900
C8 C9 1.494(6)
C8 H8A 0.9900
C8 H8B 0.9900
C9 H9A 0.9900
C9 H9B 0.9900
C10 C11 1.492(5)
C10 H10A 0.9900
C10 H10B 0.9900
C11 H11A 0.9900
C11 H11B 0.9900
C12 C13 1.470(6)
C12 H12A 0.9900
C12 H12B 0.9900
C13 H13A 0.9900
C13 H13B 0.9900
C14 C15 1.490(6)
C14 H14A 0.9900
C14 H14B 0.9900
C15 H15A 0.9900
C15 H15B 0.9900
Ca2 O6 2.522(2)
Ca2 C19 2.758(3)
Ca2 C30 2.765(4)
Ca2 C18 2.774(4)
Ca2 C26 2.777(4)
Ca2 C25 2.782(3)
Ca2 C24 2.788(4)
Ca2 C21 2.833(4)
Ca2 C27 2.842(4)
Ca2 C20 2.844(4)
Ca2 C29 2.855(4)
Ca2 C23 2.856(4)
O6 C31 1.425(5)
O6 C34 1.452(4)
C16 C20 1.390(6)
C16 C17 1.403(6)
C16 H16A 1.0000
C17 C18 1.416(5)
C17 H17A 1.0000
C18 C19 1.399(6)
C18 H18A 1.0000
C19 C20 1.382(6)
C19 H19A 1.0000
C20 H20A 1.0000
C21 C22 1.390(6)
C21 C25 1.392(6)
C21 H21A 1.0000
C22 C23 1.388(7)
C22 H22A 1.0000
C23 C24 1.407(6)
C23 H23A 1.0000
C24 C25 1.408(5)
C24 H24A 1.0000
C25 H25A 1.0000
C26 C30 1.374(5)
C26 C27 1.409(6)
C26 H26A 1.0000
C27 C28 1.388(7)
C27 H27A 1.0000
C28 C29 1.357(6)
C28 H28A 1.0000
C29 C30 1.358(5)
C29 H29A 1.0000
C30 H30A 1.0000
C31 C32 1.458(6)
C31 H31A 0.9900
C31 H31B 0.9900
C32 C33 1.491(7)
C32 H32A 0.9900
C32 H32B 0.9900
C33 C34 1.483(6)
C33 H33A 0.9900
C33 H33B 0.9900
C34 H34A 0.9900
C34 H34B 0.9900
